data_7022009
loop_
_publ_author_name
'Abtab, Sk Md Towsif'
'Audhya, Anandalok'
'Kundu, Nabanita'
'Samanta, Swarna Kamal'
'Sardar, Pinki Saha'
'Butcher, Ray J.'
'Ghosh, Sanjib'
'Chaudhury, Muktimoy'

_publ_section_title
;
 Tetranuclear homo- (Zn(II)4 and Cd(II)4) and hetero-metal
 (Zn(II)2Tb(III)2 and Cd(II)2Tb(III)2) complexes with a pair of
 carboxylate ligands in a rare \h2:\h2:\m4-bridging mode: syntheses,
 structures and emission properties.
;
_journal_issue 5
_journal_name_full 'Dalton transactions (Cambridge, England : 2003)'
_journal_page_first 1848
_journal_page_last 1861
_journal_paper_doi 10.1039/c2dt30347g
_journal_volume 42
_journal_year 2013
_chemical_formula_sum 'C68 H72 F12 N4 O12 Zn4'
_chemical_formula_weight 1626.78
_chemical_name_systematic
;
?
;
_space_group_IT_number 52
_symmetry_cell_setting orthorhombic
_symmetry_space_group_name_Hall '-P 2a 2bc'
_symmetry_space_group_name_H-M 'P n n a'
_atom_sites_solution_hydrogens geom
_atom_sites_solution_primary direct
_atom_sites_solution_secondary difmap
_audit_creation_method SHELXL-97
_cell_angle_alpha 90.00
_cell_angle_beta 90.00
_cell_angle_gamma 90.00
_cell_formula_units_Z 4
_cell_length_a 16.7526(5)
_cell_length_b 26.7988(8)
_cell_length_c 16.5905(5)
_cell_measurement_reflns_used 9953
_cell_measurement_temperature 150(2)
_cell_measurement_theta_max 27.234
_cell_measurement_theta_min 2.301
_cell_volume 7448.3(4)
_computing_cell_refinement 'Bruker Apex 2'
_computing_data_collection 'Bruker Apex 2'
_computing_data_reduction 'Bruker Apex 2'
_computing_molecular_graphics 'SHELXTL (Sheldrick, 2008)'
_computing_publication_material 'SHELXTL (Sheldrick, 2008)'
_computing_structure_refinement 'SHELXL-97 (Sheldrick, 2008)'
_computing_structure_solution 'SHELXS-97 (Sheldrick, 2008)'
_diffrn_ambient_temperature 150(2)
_diffrn_measured_fraction_theta_full 0.999
_diffrn_measured_fraction_theta_max 0.994
_diffrn_measurement_device_type 'Bruker Apex 2'
_diffrn_measurement_method '\w scans'
_diffrn_radiation_monochromator graphite
_diffrn_radiation_source 'fine-focus sealed tube'
_diffrn_radiation_type MoK\a
_diffrn_radiation_wavelength 0.71073
_diffrn_reflns_av_R_equivalents 0.0606
_diffrn_reflns_av_sigmaI/netI 0.0517
_diffrn_reflns_limit_h_max 25
_diffrn_reflns_limit_h_min -25
_diffrn_reflns_limit_k_max 40
_diffrn_reflns_limit_k_min -35
_diffrn_reflns_limit_l_max 24
_diffrn_reflns_limit_l_min -23
_diffrn_reflns_number 115510
_diffrn_reflns_theta_full 25.50
_diffrn_reflns_theta_max 32.43
_diffrn_reflns_theta_min 1.44
_exptl_absorpt_coefficient_mu 1.362
_exptl_absorpt_correction_T_max 0.7464
_exptl_absorpt_correction_T_min 0.6031
_exptl_absorpt_correction_type multi-scan
_exptl_absorpt_process_details 'Sadabs (Sheldrick, 1996)'
_exptl_crystal_colour 'light yellow'
_exptl_crystal_density_diffrn 1.451
_exptl_crystal_density_method 'not measured'
_exptl_crystal_description block
_exptl_crystal_F_000 3328
_exptl_crystal_size_max 0.16
_exptl_crystal_size_mid 0.10
_exptl_crystal_size_min 0.10
_platon_squeeze_details
;
;
_refine_diff_density_max 1.447
_refine_diff_density_min -0.806
_refine_diff_density_rms 0.080
_refine_ls_extinction_method none
_refine_ls_goodness_of_fit_ref 1.087
_refine_ls_hydrogen_treatment constr
_refine_ls_matrix_type full
_refine_ls_number_parameters 483
_refine_ls_number_reflns 13340
_refine_ls_number_restraints 49
_refine_ls_restrained_S_all 1.149
_refine_ls_R_factor_all 0.0812
_refine_ls_R_factor_gt 0.0435
_refine_ls_shift/su_max 0.004
_refine_ls_shift/su_mean 0.000
_refine_ls_structure_factor_coef Fsqd
_refine_ls_weighting_details 'calc w=1/[\s^2^(Fo^2^)+(0.0556P)^2^] where P=(Fo^2^+2Fc^2^)/3'
_refine_ls_weighting_scheme calc
_refine_ls_wR_factor_gt 0.1053
_refine_ls_wR_factor_ref 0.1141
_reflns_number_gt 8693
_reflns_number_total 13340
_reflns_threshold_expression >2sigma(I)
_cod_data_source_file c2dt30347g.txt
_cod_data_source_block 1_Zn4
_cod_database_code 7022009

loop_
_symmetry_equiv_pos_as_xyz
'x, y, z'
'-x+1/2, -y, z'
'-x+1/2, y+1/2, -z+1/2'
'x, -y+1/2, -z+1/2'
'-x, -y, -z'
'x-1/2, y, -z'
'x-1/2, -y-1/2, z-1/2'
'-x, y-1/2, z-1/2'

loop_
_atom_site_label
_atom_site_type_symbol
_atom_site_fract_x
_atom_site_fract_y
_atom_site_fract_z
_atom_site_U_iso_or_equiv
_atom_site_adp_type
_atom_site_occupancy
_atom_site_symmetry_multiplicity
_atom_site_calc_flag
_atom_site_refinement_flags
_atom_site_disorder_assembly
_atom_site_disorder_group
Zn1 Zn 0.510918(12) 0.219985(8) 0.380901(13) 0.01897(6) Uani 1 1 d . . .
Zn2 Zn 0.509409(12) 0.326585(8) 0.297174(14) 0.01983(6) Uani 1 1 d . . .
F1 F 0.6031(7) 0.4516(5) 0.5029(5) 0.0777(7) Uani 0.082(2) 1 d PD A 1
F2 F 0.6963(6) 0.4126(4) 0.4440(10) 0.0972(9) Uani 0.082(2) 1 d PD A 1
F3 F 0.6575(9) 0.4825(3) 0.3991(8) 0.0964(9) Uani 0.082(2) 1 d PD A 1
F1A F 0.66093(12) 0.41201(7) 0.49100(13) 0.0777(7) Uani 0.918(2) 1 d PD A 2
F2A F 0.69784(12) 0.44950(10) 0.38677(13) 0.0972(9) Uani 0.918(2) 1 d PD A 2
F3A F 0.61629(12) 0.48442(7) 0.46552(15) 0.0964(9) Uani 0.918(2) 1 d PD A 2
F4 F 0.37756(13) 0.50887(7) 0.32932(18) 0.0889(9) Uani 0.809(3) 1 d PD A 1
F5 F 0.34518(17) 0.46285(10) 0.23249(14) 0.1015(11) Uani 0.809(3) 1 d PD A 1
F6 F 0.30412(13) 0.44764(10) 0.3480(2) 0.1231(14) Uani 0.809(3) 1 d PD A 1
F4A F 0.3348(5) 0.4786(3) 0.3748(3) 0.0889(9) Uani 0.191(3) 1 d PD A 2
F5A F 0.3106(5) 0.4401(3) 0.2691(5) 0.1015(11) Uani 0.191(3) 1 d PD A 2
F6A F 0.3888(5) 0.5008(3) 0.2672(6) 0.1231(14) Uani 0.191(3) 1 d PD A 2
O1 O 0.56033(8) 0.16465(4) 0.31512(8) 0.0215(3) Uani 1 1 d . . .
O2 O 0.46056(7) 0.28809(4) 0.39284(7) 0.0195(3) Uani 1 1 d . . .
O3 O 0.58236(8) 0.37320(5) 0.36355(8) 0.0263(3) Uani 1 1 d . . .
O4 O 0.42926(8) 0.38549(5) 0.29173(8) 0.0264(3) Uani 1 1 d . . .
O1A O 0.59780(7) 0.26719(4) 0.31127(8) 0.0200(3) Uani 1 1 d . . .
O1B O 0.42225(7) 0.21231(5) 0.27800(8) 0.0225(3) Uani 1 1 d . . .
N1 N 0.44327(10) 0.16784(6) 0.45082(10) 0.0231(3) Uani 1 1 d . . .
N2 N 0.57817(9) 0.22951(6) 0.48923(10) 0.0230(3) Uani 1 1 d . . .
C1 C 0.56712(11) 0.11677(7) 0.34063(12) 0.0229(4) Uani 1 1 d . . .
C2 C 0.63757(12) 0.09035(8) 0.32352(13) 0.0289(4) Uani 1 1 d . . .
C3 C 0.64067(14) 0.03963(8) 0.34122(14) 0.0351(5) Uani 1 1 d . . .
H3A H 0.6876 0.0215 0.3279 0.042 Uiso 1 1 calc R . .
C4 C 0.57772(15) 0.01457(8) 0.37761(13) 0.0350(5) Uani 1 1 d . . .
C5 C 0.51108(13) 0.04228(8) 0.39933(13) 0.0311(5) Uani 1 1 d . . .
H5A H 0.4684 0.0262 0.4266 0.037 Uiso 1 1 calc R . .
C6 C 0.50508(12) 0.09316(7) 0.38211(12) 0.0254(4) Uani 1 1 d . . .
C7 C 0.70791(12) 0.11659(8) 0.28680(15) 0.0374(5) Uani 1 1 d . . .
H7A H 0.7509 0.0925 0.2775 0.056 Uiso 1 1 calc R . .
H7B H 0.7266 0.1427 0.3235 0.056 Uiso 1 1 calc R . .
H7C H 0.6920 0.1317 0.2354 0.056 Uiso 1 1 calc R . .
C8 C 0.58189(19) -0.04102(8) 0.39249(15) 0.0513(7) Uani 1 1 d . . .
H8A H 0.6277 -0.0485 0.4272 0.077 Uiso 1 1 calc R . .
H8B H 0.5880 -0.0585 0.3410 0.077 Uiso 1 1 calc R . .
H8C H 0.5327 -0.0521 0.4189 0.077 Uiso 1 1 calc R . .
C9 C 0.42994(11) 0.12088(7) 0.40408(12) 0.0250(4) Uani 1 1 d . . .
H9A H 0.4009 0.1292 0.3539 0.030 Uiso 1 1 calc R . .
H9B H 0.3954 0.0984 0.4362 0.030 Uiso 1 1 calc R . .
C10 C 0.36425(12) 0.18969(8) 0.47068(13) 0.0295(4) Uani 1 1 d . . .
H10A H 0.3335 0.1659 0.5030 0.044 Uiso 1 1 calc R . .
H10B H 0.3353 0.1970 0.4208 0.044 Uiso 1 1 calc R . .
H10C H 0.3718 0.2206 0.5014 0.044 Uiso 1 1 calc R . .
C11 C 0.48986(12) 0.15883(8) 0.52534(12) 0.0269(4) Uani 1 1 d . . .
H11A H 0.5313 0.1333 0.5148 0.032 Uiso 1 1 calc R . .
H11B H 0.4541 0.1460 0.5681 0.032 Uiso 1 1 calc R . .
C12 C 0.52944(12) 0.20706(7) 0.55386(12) 0.0271(4) Uani 1 1 d . . .
H12A H 0.4878 0.2311 0.5709 0.032 Uiso 1 1 calc R . .
H12B H 0.5638 0.1999 0.6010 0.032 Uiso 1 1 calc R . .
C13 C 0.65560(12) 0.20361(8) 0.48277(14) 0.0321(5) Uani 1 1 d . . .
H13A H 0.6845 0.2066 0.5339 0.048 Uiso 1 1 calc R . .
H13B H 0.6872 0.2187 0.4395 0.048 Uiso 1 1 calc R . .
H13C H 0.6465 0.1683 0.4707 0.048 Uiso 1 1 calc R . .
C14 C 0.59327(11) 0.28386(7) 0.50456(12) 0.0246(4) Uani 1 1 d . . .
H14A H 0.6222 0.2979 0.4577 0.030 Uiso 1 1 calc R . .
H14B H 0.6285 0.2870 0.5522 0.030 Uiso 1 1 calc R . .
C15 C 0.51917(11) 0.31440(7) 0.51881(12) 0.0227(4) Uani 1 1 d . . .
C16 C 0.51386(12) 0.34441(8) 0.58697(13) 0.0280(4) Uani 1 1 d . . .
H16A H 0.5574 0.3451 0.6237 0.034 Uiso 1 1 calc R . .
C17 C 0.44748(14) 0.37319(8) 0.60298(13) 0.0317(5) Uani 1 1 d . . .
C18 C 0.38353(13) 0.37014(7) 0.55020(13) 0.0306(5) Uani 1 1 d . . .
H18A H 0.3371 0.3894 0.5609 0.037 Uiso 1 1 calc R . .
C19 C 0.38502(11) 0.33984(7) 0.48190(12) 0.0248(4) Uani 1 1 d . . .
C20 C 0.45559(11) 0.31343(7) 0.46366(11) 0.0209(4) Uani 1 1 d . . .
C21 C 0.44254(17) 0.40572(10) 0.67807(16) 0.0498(7) Uani 1 1 d . . .
H21A H 0.4084 0.4346 0.6672 0.075 Uiso 1 1 calc R . .
H21B H 0.4962 0.4172 0.6928 0.075 Uiso 1 1 calc R . .
H21C H 0.4199 0.3863 0.7226 0.075 Uiso 1 1 calc R . .
C22 C 0.31313(12) 0.33441(8) 0.42877(13) 0.0311(5) Uani 1 1 d . . .
H22A H 0.2688 0.3538 0.4512 0.047 Uiso 1 1 calc R . .
H22B H 0.2978 0.2992 0.4258 0.047 Uiso 1 1 calc R . .
H22C H 0.3257 0.3467 0.3746 0.047 Uiso 1 1 calc R . .
C23 C 0.56746(12) 0.41696(7) 0.38514(13) 0.0296(5) Uani 1 1 d . A .
C24 C 0.63480(14) 0.44127(8) 0.43317(15) 0.0460(6) Uani 1 1 d D . .
C25 C 0.50031(13) 0.44551(8) 0.36898(15) 0.0364(5) Uani 1 1 d . . .
H25A H 0.4976 0.4785 0.3897 0.044 Uiso 1 1 calc R A .
C26 C 0.43710(12) 0.42757(7) 0.32361(13) 0.0300(5) Uani 1 1 d . A .
C27 C 0.36598(13) 0.46259(8) 0.30857(15) 0.0461(6) Uani 1 1 d D . .
C1A C 0.63346(14) 0.2500 0.2500 0.0188(5) Uani 1 2 d SD . .
C2A C 0.72266(14) 0.2500 0.2500 0.0218(5) Uani 1 2 d SD . .
C3A C 0.76432(11) 0.27234(7) 0.31259(13) 0.0275(4) Uani 1 1 d D . .
H3AA H 0.7360 0.2879 0.3554 0.033 Uiso 1 1 calc R . .
C4A C 0.84721(12) 0.27201(9) 0.31298(15) 0.0377(5) Uani 1 1 d D . .
H4AA H 0.8757 0.2868 0.3563 0.045 Uiso 1 1 calc R . .
C5A C 0.88793(17) 0.2500 0.2500 0.0441(9) Uani 1 2 d SD . .
H5AA H 0.9446 0.2500 0.2500 0.053 Uiso 1 2 calc SR . .
C1B C 0.38680(14) 0.2500 0.2500 0.0199(5) Uani 1 2 d SD . .
C2B C 0.29768(15) 0.2500 0.2500 0.0335(7) Uani 1 2 d SD . .
C3B C 0.25669(14) 0.20532(12) 0.26117(14) 0.0521(7) Uani 1 1 d DU . .
H3BA H 0.2849 0.1750 0.2698 0.063 Uiso 1 1 calc R . .
C4B C 0.17316(18) 0.20584(15) 0.25947(19) 0.0737(9) Uani 1 1 d DU . .
H4BA H 0.1434 0.1759 0.2649 0.088 Uiso 1 1 calc R . .
C5B C 0.1364(3) 0.2500 0.2500 0.0763(13) Uani 1 2 d SDU . .
H5BA H 0.0797 0.2500 0.2500 0.092 Uiso 1 2 calc SR . .

loop_
_atom_site_aniso_label
_atom_site_aniso_U_11
_atom_site_aniso_U_22
_atom_site_aniso_U_33
_atom_site_aniso_U_23
_atom_site_aniso_U_13
_atom_site_aniso_U_12
Zn1 0.01981(10) 0.01679(10) 0.02031(11) 0.00144(8) 0.00009(8) 0.00173(7)
Zn2 0.02056(10) 0.01720(11) 0.02175(12) 0.00139(8) -0.00036(8) 0.00099(8)
F1 0.0812(13) 0.0610(12) 0.0910(15) 0.0121(11) -0.0604(12) -0.0158(10)
F2 0.0682(13) 0.125(2) 0.0986(18) -0.0270(14) 0.0005(12) -0.0635(14)
F3 0.0909(15) 0.0549(12) 0.143(2) -0.0640(13) -0.0679(14) 0.0279(10)
F1A 0.0812(13) 0.0610(12) 0.0910(15) 0.0121(11) -0.0604(12) -0.0158(10)
F2A 0.0682(13) 0.125(2) 0.0986(18) -0.0270(14) 0.0005(12) -0.0635(14)
F3A 0.0909(15) 0.0549(12) 0.143(2) -0.0640(13) -0.0679(14) 0.0279(10)
F4 0.0729(15) 0.0285(10) 0.165(3) -0.0257(13) -0.0443(16) 0.0276(10)
F5 0.124(2) 0.101(2) 0.0795(18) -0.0171(14) -0.0545(16) 0.0786(17)
F6 0.0519(13) 0.0748(17) 0.243(4) 0.064(2) 0.0601(18) 0.0399(12)
F4A 0.0729(15) 0.0285(10) 0.165(3) -0.0257(13) -0.0443(16) 0.0276(10)
F5A 0.124(2) 0.101(2) 0.0795(18) -0.0171(14) -0.0545(16) 0.0786(17)
F6A 0.0519(13) 0.0748(17) 0.243(4) 0.064(2) 0.0601(18) 0.0399(12)
O1 0.0251(6) 0.0160(6) 0.0236(7) 0.0024(5) -0.0001(5) 0.0030(5)
O2 0.0202(6) 0.0191(6) 0.0193(7) -0.0005(5) 0.0013(5) 0.0027(5)
O3 0.0263(7) 0.0197(7) 0.0328(8) 0.0002(6) -0.0037(6) 0.0001(5)
O4 0.0267(7) 0.0225(7) 0.0300(8) -0.0008(6) -0.0021(6) 0.0039(5)
O1A 0.0182(6) 0.0188(6) 0.0230(7) -0.0010(5) 0.0016(5) 0.0018(5)
O1B 0.0234(6) 0.0203(6) 0.0238(7) 0.0020(5) 0.0036(5) 0.0006(5)
N1 0.0274(8) 0.0197(8) 0.0222(9) 0.0018(6) 0.0017(6) 0.0006(6)
N2 0.0216(7) 0.0239(8) 0.0235(9) 0.0012(7) -0.0014(6) 0.0050(6)
C1 0.0284(9) 0.0171(8) 0.0232(10) 0.0018(7) -0.0023(7) 0.0012(7)
C2 0.0303(10) 0.0262(10) 0.0302(11) 0.0015(9) -0.0025(8) 0.0087(8)
C3 0.0459(12) 0.0258(10) 0.0336(12) 0.0007(9) 0.0014(10) 0.0146(9)
C4 0.0590(14) 0.0201(10) 0.0260(11) 0.0022(8) 0.0026(10) 0.0084(9)
C5 0.0486(12) 0.0190(9) 0.0256(11) 0.0007(8) 0.0030(9) -0.0003(9)
C6 0.0340(10) 0.0197(9) 0.0224(10) 0.0011(8) 0.0002(8) 0.0020(7)
C7 0.0276(10) 0.0351(12) 0.0494(15) -0.0013(10) 0.0028(9) 0.0086(9)
C8 0.093(2) 0.0212(11) 0.0393(15) 0.0048(10) 0.0174(14) 0.0154(12)
C9 0.0283(9) 0.0202(9) 0.0266(10) 0.0023(8) 0.0038(8) -0.0036(7)
C10 0.0284(10) 0.0284(10) 0.0316(11) 0.0030(9) 0.0082(8) 0.0003(8)
C11 0.0352(10) 0.0233(9) 0.0222(10) 0.0055(8) 0.0026(8) 0.0030(8)
C12 0.0326(10) 0.0259(10) 0.0227(10) 0.0018(8) -0.0008(8) 0.0035(8)
C13 0.0266(10) 0.0347(11) 0.0350(12) 0.0022(9) -0.0034(9) 0.0102(8)
C14 0.0210(8) 0.0257(9) 0.0270(10) 0.0001(8) -0.0040(7) -0.0013(7)
C15 0.0240(9) 0.0199(9) 0.0242(10) 0.0001(7) 0.0010(7) -0.0022(7)
C16 0.0328(10) 0.0273(10) 0.0238(10) -0.0018(8) -0.0042(8) -0.0057(8)
C17 0.0453(12) 0.0243(10) 0.0254(11) -0.0059(8) 0.0053(9) -0.0016(9)
C18 0.0345(10) 0.0253(10) 0.0319(12) -0.0030(8) 0.0084(9) 0.0056(8)
C19 0.0235(9) 0.0265(9) 0.0244(10) 0.0025(8) 0.0034(8) 0.0021(7)
C20 0.0234(8) 0.0191(8) 0.0201(9) 0.0017(7) 0.0025(7) -0.0009(7)
C21 0.0633(17) 0.0441(14) 0.0419(15) -0.0214(12) 0.0036(12) 0.0028(12)
C22 0.0244(9) 0.0372(12) 0.0317(12) -0.0009(9) 0.0024(8) 0.0077(8)
C23 0.0330(10) 0.0233(10) 0.0326(12) -0.0004(8) -0.0061(9) -0.0004(8)
C24 0.0462(14) 0.0288(12) 0.0629(17) -0.0086(12) -0.0167(13) 0.0014(10)
C25 0.0373(12) 0.0230(10) 0.0488(15) -0.0092(10) -0.0103(10) 0.0065(8)
C26 0.0317(10) 0.0224(10) 0.0360(12) 0.0000(9) -0.0006(9) 0.0048(8)
C27 0.0421(13) 0.0331(13) 0.0630(18) -0.0083(12) -0.0105(12) 0.0129(10)
C1A 0.0174(10) 0.0132(11) 0.0260(14) 0.0041(10) 0.000 0.000
C2A 0.0179(11) 0.0182(12) 0.0292(15) -0.0021(10) 0.000 0.000
C3A 0.0199(9) 0.0279(10) 0.0346(11) -0.0048(9) 0.0000(8) -0.0003(7)
C4A 0.0211(9) 0.0462(13) 0.0458(14) -0.0094(11) -0.0054(9) -0.0045(9)
C5A 0.0153(12) 0.050(2) 0.067(2) -0.0119(18) 0.000 0.000
C1B 0.0155(10) 0.0270(13) 0.0172(13) -0.0041(10) 0.000 0.000
C2B 0.0176(12) 0.064(2) 0.0185(14) -0.0061(14) 0.000 0.000
C3B 0.0327(11) 0.100(2) 0.0239(12) -0.0047(13) 0.0047(9) -0.0331(13)
C4B 0.0599(14) 0.1147(18) 0.0466(14) 0.0027(13) 0.0067(12) -0.0393(13)
C5B 0.0584(18) 0.106(2) 0.0643(19) 0.0020(17) 0.000 0.000

loop_
_atom_type_symbol
_atom_type_description
_atom_type_scat_dispersion_real
_atom_type_scat_dispersion_imag
_atom_type_scat_source
C C 0.0033 0.0016 'International Tables Vol C Tables 4.2.6.8 and 6.1.1.4'
H H 0.0000 0.0000 'International Tables Vol C Tables 4.2.6.8 and 6.1.1.4'
N N 0.0061 0.0033 'International Tables Vol C Tables 4.2.6.8 and 6.1.1.4'
O O 0.0106 0.0060 'International Tables Vol C Tables 4.2.6.8 and 6.1.1.4'
F F 0.0171 0.0103 'International Tables Vol C Tables 4.2.6.8 and 6.1.1.4'
Zn Zn 0.2839 1.4301 'International Tables Vol C Tables 4.2.6.8 and 6.1.1.4'

loop_
_geom_angle_atom_site_label_1
_geom_angle_atom_site_label_2
_geom_angle_atom_site_label_3
_geom_angle
_geom_angle_site_symmetry_1
_geom_angle_site_symmetry_3
O1 Zn1 O2 152.60(5) . .
O1 Zn1 N2 109.05(6) . .
O2 Zn1 N2 91.70(5) . .
O1 Zn1 N1 91.75(6) . .
O2 Zn1 N1 108.39(6) . .
N2 Zn1 N1 84.34(6) . .
O1 Zn1 O1A 82.54(5) . .
O2 Zn1 O1A 79.18(5) . .
N2 Zn1 O1A 91.35(5) . .
N1 Zn1 O1A 171.33(5) . .
O1 Zn1 O1B 78.19(5) . .
O2 Zn1 O1B 83.25(5) . .
N2 Zn1 O1B 170.95(5) . .
N1 Zn1 O1B 90.11(5) . .
O1A Zn1 O1B 95.06(5) . .
O2 Zn2 O1 156.38(5) . 4
O2 Zn2 O3 97.30(5) . .
O1 Zn2 O3 99.67(5) 4 .
O2 Zn2 O4 99.05(5) . .
O1 Zn2 O4 98.15(5) 4 .
O3 Zn2 O4 86.90(5) . .
O2 Zn2 O1B 86.30(5) . 4
O1 Zn2 O1B 79.34(5) 4 4
O3 Zn2 O1B 171.19(5) . 4
O4 Zn2 O1B 84.58(5) . 4
O2 Zn2 O1A 79.76(5) . .
O1 Zn2 O1A 84.23(5) 4 .
O3 Zn2 O1A 89.00(5) . .
O4 Zn2 O1A 175.56(5) . .
O1B Zn2 O1A 99.58(5) 4 .
C1 O1 Zn1 124.11(11) . .
C1 O1 Zn2 115.11(11) . 4
Zn1 O1 Zn2 103.60(5) . 4
C20 O2 Zn1 124.17(11) . .
C20 O2 Zn2 116.07(11) . .
Zn1 O2 Zn2 102.17(5) . .
C23 O3 Zn2 126.97(13) . .
C26 O4 Zn2 126.79(13) . .
C1A O1A Zn2 119.91(10) . .
C1A O1A Zn1 120.89(9) . .
Zn2 O1A Zn1 91.50(4) . .
C1B O1B Zn2 119.13(10) . 4
C1B O1B Zn1 120.82(10) . .
Zn2 O1B Zn1 92.02(5) 4 .
C11 N1 C10 110.41(15) . .
C11 N1 C9 111.98(15) . .
C10 N1 C9 108.30(15) . .
C11 N1 Zn1 106.24(11) . .
C10 N1 Zn1 109.56(11) . .
C9 N1 Zn1 110.34(11) . .
C13 N2 C12 110.32(15) . .
C13 N2 C14 108.72(15) . .
C12 N2 C14 111.46(15) . .
C13 N2 Zn1 110.27(12) . .
C12 N2 Zn1 105.71(12) . .
C14 N2 Zn1 110.34(11) . .
O1 C1 C6 121.30(16) . .
O1 C1 C2 118.96(17) . .
C6 C1 C2 119.73(17) . .
C3 C2 C1 118.74(19) . .
C3 C2 C7 120.92(18) . .
C1 C2 C7 120.35(18) . .
C4 C3 C2 122.4(2) . .
C4 C3 H3A 118.8 . .
C2 C3 H3A 118.8 . .
C5 C4 C3 117.69(19) . .
C5 C4 C8 121.5(2) . .
C3 C4 C8 120.8(2) . .
C4 C5 C6 121.8(2) . .
C4 C5 H5A 119.1 . .
C6 C5 H5A 119.1 . .
C5 C6 C1 119.27(18) . .
C5 C6 C9 119.48(18) . .
C1 C6 C9 121.15(17) . .
C2 C7 H7A 109.5 . .
C2 C7 H7B 109.5 . .
H7A C7 H7B 109.5 . .
C2 C7 H7C 109.5 . .
H7A C7 H7C 109.5 . .
H7B C7 H7C 109.5 . .
C4 C8 H8A 109.5 . .
C4 C8 H8B 109.5 . .
H8A C8 H8B 109.5 . .
C4 C8 H8C 109.5 . .
H8A C8 H8C 109.5 . .
H8B C8 H8C 109.5 . .
N1 C9 C6 114.57(16) . .
N1 C9 H9A 108.6 . .
C6 C9 H9A 108.6 . .
N1 C9 H9B 108.6 . .
C6 C9 H9B 108.6 . .
H9A C9 H9B 107.6 . .
N1 C10 H10A 109.5 . .
N1 C10 H10B 109.5 . .
H10A C10 H10B 109.5 . .
N1 C10 H10C 109.5 . .
H10A C10 H10C 109.5 . .
H10B C10 H10C 109.5 . .
N1 C11 C12 110.43(16) . .
N1 C11 H11A 109.6 . .
C12 C11 H11A 109.6 . .
N1 C11 H11B 109.6 . .
C12 C11 H11B 109.6 . .
H11A C11 H11B 108.1 . .
N2 C12 C11 111.10(16) . .
N2 C12 H12A 109.4 . .
C11 C12 H12A 109.4 . .
N2 C12 H12B 109.4 . .
C11 C12 H12B 109.4 . .
H12A C12 H12B 108.0 . .
N2 C13 H13A 109.5 . .
N2 C13 H13B 109.5 . .
H13A C13 H13B 109.5 . .
N2 C13 H13C 109.5 . .
H13A C13 H13C 109.5 . .
H13B C13 H13C 109.5 . .
N2 C14 C15 114.55(15) . .
N2 C14 H14A 108.6 . .
C15 C14 H14A 108.6 . .
N2 C14 H14B 108.6 . .
C15 C14 H14B 108.6 . .
H14A C14 H14B 107.6 . .
C16 C15 C20 119.46(18) . .
C16 C15 C14 119.67(17) . .
C20 C15 C14 120.87(17) . .
C17 C16 C15 122.12(19) . .
C17 C16 H16A 118.9 . .
C15 C16 H16A 118.9 . .
C16 C17 C18 117.95(19) . .
C16 C17 C21 121.4(2) . .
C18 C17 C21 120.6(2) . .
C17 C18 C19 122.27(19) . .
C17 C18 H18A 118.9 . .
C19 C18 H18A 118.9 . .
C18 C19 C20 118.78(18) . .
C18 C19 C22 121.33(18) . .
C20 C19 C22 119.89(18) . .
O2 C20 C15 121.72(16) . .
O2 C20 C19 119.16(17) . .
C15 C20 C19 119.12(18) . .
C17 C21 H21A 109.5 . .
C17 C21 H21B 109.5 . .
H21A C21 H21B 109.5 . .
C17 C21 H21C 109.5 . .
H21A C21 H21C 109.5 . .
H21B C21 H21C 109.5 . .
C19 C22 H22A 109.5 . .
C19 C22 H22B 109.5 . .
H22A C22 H22B 109.5 . .
C19 C22 H22C 109.5 . .
H22A C22 H22C 109.5 . .
H22B C22 H22C 109.5 . .
O3 C23 C25 128.58(19) . .
O3 C23 C24 113.70(17) . .
C25 C23 C24 117.69(18) . .
F3 C24 F2 109.3(5) . .
F3 C24 F1 109.1(5) . .
F2 C24 F1 109.0(5) . .
F3 C24 F3A 59.8(6) . .
F2 C24 F3A 130.7(7) . .
F1 C24 F3A 49.7(6) . .
F3 C24 F1A 136.8(7) . .
F2 C24 F1A 44.1(7) . .
F1 C24 F1A 67.3(6) . .
F3A C24 F1A 107.8(2) . .
F3 C24 F2A 51.1(6) . .
F2 C24 F2A 63.0(6) . .
F1 C24 F2A 143.7(6) . .
F3A C24 F2A 106.2(2) . .
F1A C24 F2A 104.9(2) . .
F3 C24 C23 110.6(8) . .
F2 C24 C23 114.0(7) . .
F1 C24 C23 104.6(6) . .
F3A C24 C23 114.52(19) . .
F1A C24 C23 111.86(19) . .
F2A C24 C23 110.9(2) . .
C26 C25 C23 122.2(2) . .
C26 C25 H25A 118.9 . .
C23 C25 H25A 118.9 . .
O4 C26 C25 128.47(19) . .
O4 C26 C27 113.58(18) . .
C25 C26 C27 117.95(18) . .
F5A C27 F4A 107.4(4) . .
F5A C27 F6 62.2(4) . .
F4A C27 F6 49.1(4) . .
F5A C27 F6A 108.4(4) . .
F4A C27 F6A 108.0(4) . .
F6 C27 F6A 139.0(4) . .
F5A C27 F4 133.6(5) . .
F4A C27 F4 61.2(4) . .
F6 C27 F4 106.4(2) . .
F6A C27 F4 48.7(5) . .
F5A C27 F5 47.1(4) . .
F4A C27 F5 135.4(4) . .
F6 C27 F5 106.1(3) . .
F6A C27 F5 64.0(5) . .
F4 C27 F5 106.8(2) . .
F5A C27 C26 110.8(4) . .
F4A C27 C26 112.2(4) . .
F6 C27 C26 110.5(2) . .
F6A C27 C26 110.0(4) . .
F4 C27 C26 115.0(2) . .
F5 C27 C26 111.5(2) . .
O1A C1A O1A 123.7(2) . 4
O1A C1A C2A 118.16(11) . .
O1A C1A C2A 118.16(11) 4 .
C3A C2A C3A 119.6(2) . 4
C3A C2A C1A 120.21(12) . .
C3A C2A C1A 120.21(12) 4 .
C2A C3A C4A 120.3(2) . .
C2A C3A H3AA 119.9 . .
C4A C3A H3AA 119.9 . .
C5A C4A C3A 119.6(2) . .
C5A C4A H4AA 120.2 . .
C3A C4A H4AA 120.2 . .
C4A C5A C4A 120.8(3) . 4
C4A C5A H5AA 119.6 . .
C4A C5A H5AA 119.6 4 .
O1B C1B O1B 123.8(2) . 4
O1B C1B C2B 118.11(11) . .
O1B C1B C2B 118.11(11) 4 .
C3B C2B C3B 120.9(3) . 4
C3B C2B C1B 119.54(16) . .
C3B C2B C1B 119.54(16) 4 .
C2B C3B C4B 118.8(3) . .
C2B C3B H3BA 120.6 . .
C4B C3B H3BA 120.6 . .
C5B C4B C3B 118.0(4) . .
C5B C4B H4BA 121.0 . .
C3B C4B H4BA 121.0 . .
C4B C5B C4B 125.4(5) 4 .
C4B C5B H5BA 117.3 4 .
C4B C5B H5BA 117.3 . .

loop_
_geom_bond_atom_site_label_1
_geom_bond_atom_site_label_2
_geom_bond_distance
_geom_bond_site_symmetry_2
Zn1 O1 2.0187(13) .
Zn1 O2 2.0203(12) .
Zn1 N2 2.1365(16) .
Zn1 N1 2.1407(16) .
Zn1 O1A 2.2480(12) .
Zn1 O1B 2.2723(13) .
Zn2 O2 2.0623(12) .
Zn2 O1 2.0624(13) 4
Zn2 O3 2.0656(13) .
Zn2 O4 2.0743(13) .
Zn2 O1B 2.1848(13) 4
Zn2 O1A 2.1865(12) .
F1 C24 1.303(5) .
F2 C24 1.298(5) .
F3 C24 1.297(5) .
F1A C24 1.314(3) .
F2A C24 1.325(3) .
F3A C24 1.312(2) .
F4 C27 1.302(3) .
F5 C27 1.310(3) .
F6 C27 1.289(3) .
F4A C27 1.289(5) .
F5A C27 1.286(5) .
F6A C27 1.292(5) .
O1 C1 1.356(2) .
O1 Zn2 2.0624(13) 4
O2 C20 1.360(2) .
O3 C23 1.251(2) .
O4 C26 1.252(2) .
O1A C1A 1.2660(16) .
O1B C1B 1.2605(16) .
O1B Zn2 2.1848(13) 4
N1 C11 1.482(3) .
N1 C10 1.485(2) .
N1 C9 1.495(2) .
N2 C13 1.475(2) .
N2 C12 1.476(3) .
N2 C14 1.500(2) .
C1 C6 1.398(3) .
C1 C2 1.405(3) .
C2 C3 1.392(3) .
C2 C7 1.501(3) .
C3 C4 1.389(3) .
C3 H3A 0.9500 .
C4 C5 1.388(3) .
C4 C8 1.512(3) .
C5 C6 1.397(3) .
C5 H5A 0.9500 .
C6 C9 1.506(3) .
C7 H7A 0.9800 .
C7 H7B 0.9800 .
C7 H7C 0.9800 .
C8 H8A 0.9800 .
C8 H8B 0.9800 .
C8 H8C 0.9800 .
C9 H9A 0.9900 .
C9 H9B 0.9900 .
C10 H10A 0.9800 .
C10 H10B 0.9800 .
C10 H10C 0.9800 .
C11 C12 1.528(3) .
C11 H11A 0.9900 .
C11 H11B 0.9900 .
C12 H12A 0.9900 .
C12 H12B 0.9900 .
C13 H13A 0.9800 .
C13 H13B 0.9800 .
C13 H13C 0.9800 .
C14 C15 1.505(3) .
C14 H14A 0.9900 .
C14 H14B 0.9900 .
C15 C16 1.390(3) .
C15 C20 1.404(3) .
C16 C17 1.379(3) .
C16 H16A 0.9500 .
C17 C18 1.386(3) .
C17 C21 1.523(3) .
C18 C19 1.394(3) .
C18 H18A 0.9500 .
C19 C20 1.411(3) .
C19 C22 1.500(3) .
C21 H21A 0.9800 .
C21 H21B 0.9800 .
C21 H21C 0.9800 .
C22 H22A 0.9800 .
C22 H22B 0.9800 .
C22 H22C 0.9800 .
C23 C25 1.387(3) .
C23 C24 1.527(3) .
C25 C26 1.385(3) .
C25 H25A 0.9500 .
C26 C27 1.537(3) .
C1A O1A 1.2660(16) 4
C1A C2A 1.494(3) .
C2A C3A 1.387(2) .
C2A C3A 1.387(2) 4
C3A C4A 1.389(3) .
C3A H3AA 0.9500 .
C4A C5A 1.380(3) .
C4A H4AA 0.9500 .
C5A C4A 1.380(3) 4
C5A H5AA 0.9500 .
C1B O1B 1.2605(16) 4
C1B C2B 1.493(3) .
C2B C3B 1.393(3) .
C2B C3B 1.393(3) 4
C3B C4B 1.400(4) .
C3B H3BA 0.9500 .
C4B C5B 1.344(4) .
C4B H4BA 0.9500 .
C5B C4B 1.343(4) 4
C5B H5BA 0.9500 .

loop_
_geom_hbond_atom_site_label_D
_geom_hbond_atom_site_label_H
_geom_hbond_atom_site_label_A
_geom_hbond_distance_DH
_geom_hbond_distance_HA
_geom_hbond_distance_DA
_geom_hbond_angle_DHA
_geom_hbond_site_symmetry_A
C7 H7C O3 0.98 2.47 3.274(3) 139.4 4
C9 H9A O4 0.99 2.49 3.253(2) 133.2 4
C18 H18A F2 0.95 2.44 3.338(7) 157.5 6_556

loop_
_geom_torsion_atom_site_label_1
_geom_torsion_atom_site_label_2
_geom_torsion_atom_site_label_3
_geom_torsion_atom_site_label_4
_geom_torsion
_geom_torsion_site_symmetry_1
_geom_torsion_site_symmetry_4
O2 Zn1 O1 C1 -161.52(13) . .
N2 Zn1 O1 C1 61.23(14) . .
N1 Zn1 O1 C1 -23.39(14) . .
O1A Zn1 O1 C1 150.08(14) . .
O1B Zn1 O1 C1 -113.14(14) . .
O2 Zn1 O1 Zn2 -27.79(14) . 4
N2 Zn1 O1 Zn2 -165.04(6) . 4
N1 Zn1 O1 Zn2 110.34(6) . 4
O1A Zn1 O1 Zn2 -76.20(5) . 4
O1B Zn1 O1 Zn2 20.59(5) . 4
O1 Zn1 O2 C20 -161.28(13) . .
N2 Zn1 O2 C20 -21.22(14) . .
N1 Zn1 O2 C20 63.38(14) . .
O1A Zn1 O2 C20 -112.27(13) . .
O1B Zn1 O2 C20 151.25(13) . .
O1 Zn1 O2 Zn2 -27.68(14) . .
N2 Zn1 O2 Zn2 112.38(6) . .
N1 Zn1 O2 Zn2 -163.02(6) . .
O1A Zn1 O2 Zn2 21.34(5) . .
O1B Zn1 O2 Zn2 -75.15(5) . .
O1 Zn2 O2 C20 164.30(13) 4 .
O3 Zn2 O2 C20 28.59(12) . .
O4 Zn2 O2 C20 -59.42(12) . .
O1B Zn2 O2 C20 -143.33(12) 4 .
O1A Zn2 O2 C20 116.24(12) . .
O1 Zn2 O2 Zn1 26.13(15) 4 .
O3 Zn2 O2 Zn1 -109.57(6) . .
O4 Zn2 O2 Zn1 162.42(5) . .
O1B Zn2 O2 Zn1 78.51(6) 4 .
O1A Zn2 O2 Zn1 -21.92(5) . .
O2 Zn2 O3 C23 -96.74(17) . .
O1 Zn2 O3 C23 99.75(17) 4 .
O4 Zn2 O3 C23 2.01(17) . .
O1B Zn2 O3 C23 16.9(4) 4 .
O1A Zn2 O3 C23 -176.28(17) . .
O2 Zn2 O4 C26 95.28(17) . .
O1 Zn2 O4 C26 -100.96(17) 4 .
O3 Zn2 O4 C26 -1.62(17) . .
O1B Zn2 O4 C26 -179.35(17) 4 .
O1A Zn2 O4 C26 21.1(7) . .
O2 Zn2 O1A C1A 146.56(13) . .
O1 Zn2 O1A C1A -16.01(12) 4 .
O3 Zn2 O1A C1A -115.84(12) . .
O4 Zn2 O1A C1A -138.6(6) . .
O1B Zn2 O1A C1A 62.12(13) 4 .
O2 Zn2 O1A Zn1 19.16(5) . .
O1 Zn2 O1A Zn1 -143.42(5) 4 .
O3 Zn2 O1A Zn1 116.75(5) . .
O4 Zn2 O1A Zn1 94.0(7) . .
O1B Zn2 O1A Zn1 -65.28(5) 4 .
O1 Zn1 O1A C1A 13.23(13) . .
O2 Zn1 O1A C1A -146.26(13) . .
N2 Zn1 O1A C1A 122.27(13) . .
N1 Zn1 O1A C1A 62.3(4) . .
O1B Zn1 O1A C1A -64.13(13) . .
O1 Zn1 O1A Zn2 139.88(5) . .
O2 Zn1 O1A Zn2 -19.61(5) . .
N2 Zn1 O1A Zn2 -111.08(5) . .
N1 Zn1 O1A Zn2 -171.1(3) . .
O1B Zn1 O1A Zn2 62.52(5) . .
O1 Zn1 O1B C1B -144.87(13) . .
O2 Zn1 O1B C1B 14.86(13) . .
N2 Zn1 O1B C1B 71.3(4) . .
N1 Zn1 O1B C1B 123.37(13) . .
O1A Zn1 O1B C1B -63.60(13) . .
O1 Zn1 O1B Zn2 -18.84(5) . 4
O2 Zn1 O1B Zn2 140.89(5) . 4
N2 Zn1 O1B Zn2 -162.7(3) . 4
N1 Zn1 O1B Zn2 -110.60(5) . 4
O1A Zn1 O1B Zn2 62.44(5) . 4
O1 Zn1 N1 C11 96.39(12) . .
O2 Zn1 N1 C11 -102.49(12) . .
N2 Zn1 N1 C11 -12.58(12) . .
O1A Zn1 N1 C11 47.9(4) . .
O1B Zn1 N1 C11 174.58(12) . .
O1 Zn1 N1 C10 -144.33(13) . .
O2 Zn1 N1 C10 16.78(14) . .
N2 Zn1 N1 C10 106.70(13) . .
O1A Zn1 N1 C10 167.1(3) . .
O1B Zn1 N1 C10 -66.15(13) . .
O1 Zn1 N1 C9 -25.19(12) . .
O2 Zn1 N1 C9 135.93(11) . .
N2 Zn1 N1 C9 -134.16(12) . .
O1A Zn1 N1 C9 -73.7(4) . .
O1B Zn1 N1 C9 53.00(12) . .
O1 Zn1 N2 C13 14.49(14) . .
O2 Zn1 N2 C13 -147.30(13) . .
N1 Zn1 N2 C13 104.38(13) . .
O1A Zn1 N2 C13 -68.08(13) . .
O1B Zn1 N2 C13 156.8(3) . .
O1 Zn1 N2 C12 -104.75(11) . .
O2 Zn1 N2 C12 93.46(11) . .
N1 Zn1 N2 C12 -14.86(11) . .
O1A Zn1 N2 C12 172.68(11) . .
O1B Zn1 N2 C12 37.6(4) . .
O1 Zn1 N2 C14 134.61(11) . .
O2 Zn1 N2 C14 -27.18(12) . .
N1 Zn1 N2 C14 -135.50(12) . .
O1A Zn1 N2 C14 52.04(12) . .
O1B Zn1 N2 C14 -83.1(4) . .
Zn1 O1 C1 C6 41.5(2) . .
Zn2 O1 C1 C6 -87.65(19) 4 .
Zn1 O1 C1 C2 -139.65(15) . .
Zn2 O1 C1 C2 91.22(18) 4 .
O1 C1 C2 C3 -172.45(18) . .
C6 C1 C2 C3 6.4(3) . .
O1 C1 C2 C7 7.5(3) . .
C6 C1 C2 C7 -173.61(19) . .
C1 C2 C3 C4 -2.2(3) . .
C7 C2 C3 C4 177.8(2) . .
C2 C3 C4 C5 -2.5(3) . .
C2 C3 C4 C8 177.2(2) . .
C3 C4 C5 C6 3.0(3) . .
C8 C4 C5 C6 -176.7(2) . .
C4 C5 C6 C1 1.2(3) . .
C4 C5 C6 C9 177.51(19) . .
O1 C1 C6 C5 172.92(18) . .
C2 C1 C6 C5 -5.9(3) . .
O1 C1 C6 C9 -3.4(3) . .
C2 C1 C6 C9 177.77(19) . .
C11 N1 C9 C6 -55.8(2) . .
C10 N1 C9 C6 -177.76(16) . .
Zn1 N1 C9 C6 62.32(18) . .
C5 C6 C9 N1 129.2(2) . .
C1 C6 C9 N1 -54.5(2) . .
C10 N1 C11 C12 -81.01(19) . .
C9 N1 C11 C12 158.23(16) . .
Zn1 N1 C11 C12 37.70(17) . .
C13 N2 C12 C11 -79.2(2) . .
C14 N2 C12 C11 159.91(15) . .
Zn1 N2 C12 C11 40.00(17) . .
N1 C11 C12 N2 -54.6(2) . .
C13 N2 C14 C15 -175.58(17) . .
C12 N2 C14 C15 -53.8(2) . .
Zn1 N2 C14 C15 63.38(18) . .
N2 C14 C15 C16 127.68(19) . .
N2 C14 C15 C20 -53.0(2) . .
C20 C15 C16 C17 0.6(3) . .
C14 C15 C16 C17 179.92(19) . .
C15 C16 C17 C18 2.4(3) . .
C15 C16 C17 C21 179.8(2) . .
C16 C17 C18 C19 -1.0(3) . .
C21 C17 C18 C19 -178.4(2) . .
C17 C18 C19 C20 -3.4(3) . .
C17 C18 C19 C22 175.7(2) . .
Zn1 O2 C20 C15 41.0(2) . .
Zn2 O2 C20 C15 -87.02(18) . .
Zn1 O2 C20 C19 -139.63(14) . .
Zn2 O2 C20 C19 92.37(17) . .
C16 C15 C20 O2 174.32(17) . .
C14 C15 C20 O2 -5.0(3) . .
C16 C15 C20 C19 -5.1(3) . .
C14 C15 C20 C19 175.66(17) . .
C18 C19 C20 O2 -173.02(17) . .
C22 C19 C20 O2 7.8(3) . .
C18 C19 C20 C15 6.4(3) . .
C22 C19 C20 C15 -172.76(18) . .
Zn2 O3 C23 C25 -1.6(3) . .
Zn2 O3 C23 C24 -179.49(14) . .
O3 C23 C24 F3 123.5(7) . .
C25 C23 C24 F3 -54.6(7) . .
O3 C23 C24 F2 -0.2(7) . .
C25 C23 C24 F2 -178.3(7) . .
O3 C23 C24 F1 -119.2(7) . .
C25 C23 C24 F1 62.7(7) . .
O3 C23 C24 F3A -171.3(2) . .
C25 C23 C24 F3A 10.6(3) . .
O3 C23 C24 F1A -48.2(3) . .
C25 C23 C24 F1A 133.7(2) . .
O3 C23 C24 F2A 68.6(3) . .
C25 C23 C24 F2A -109.5(3) . .
O3 C23 C25 C26 0.0(4) . .
C24 C23 C25 C26 177.8(2) . .
Zn2 O4 C26 C25 0.8(3) . .
Zn2 O4 C26 C27 -179.39(14) . .
C23 C25 C26 O4 0.4(4) . .
C23 C25 C26 C27 -179.3(2) . .
O4 C26 C27 F5A 3.3(6) . .
C25 C26 C27 F5A -176.9(5) . .
O4 C26 C27 F4A 123.2(5) . .
C25 C26 C27 F4A -56.9(5) . .
O4 C26 C27 F6 70.2(3) . .
C25 C26 C27 F6 -109.9(3) . .
O4 C26 C27 F6A -116.5(6) . .
C25 C26 C27 F6A 63.3(6) . .
O4 C26 C27 F4 -169.3(2) . .
C25 C26 C27 F4 10.5(3) . .
O4 C26 C27 F5 -47.5(3) . .
C25 C26 C27 F5 132.3(3) . .
Zn2 O1A C1A O1A -54.68(7) . 4
Zn1 O1A C1A O1A 57.61(8) . 4
Zn2 O1A C1A C2A 125.33(7) . .
Zn1 O1A C1A C2A -122.38(8) . .
O1A C1A C2A C3A -5.58(11) . .
O1A C1A C2A C3A 174.43(11) 4 .
O1A C1A C2A C3A 174.42(11) . 4
O1A C1A C2A C3A -5.57(11) 4 4
C3A C2A C3A C4A -0.52(15) 4 .
C1A C2A C3A C4A 179.48(15) . .
C2A C3A C4A C5A 1.0(3) . .
C3A C4A C5A C4A -0.52(15) . 4
Zn2 O1B C1B O1B -55.27(7) 4 4
Zn1 O1B C1B O1B 57.03(8) . 4
Zn2 O1B C1B C2B 124.73(7) 4 .
Zn1 O1B C1B C2B -122.98(8) . .
O1B C1B C2B C3B -15.90(13) . .
O1B C1B C2B C3B 164.10(13) 4 .
O1B C1B C2B C3B 164.10(13) . 4
O1B C1B C2B C3B -15.90(13) 4 4
C3B C2B C3B C4B 1.20(19) 4 .
C1B C2B C3B C4B -178.80(19) . .
C2B C3B C4B C5B -2.4(4) . .
C3B C4B C5B C4B 1.21(19) . 4

loop_
_platon_squeeze_void_nr
_platon_squeeze_void_average_x
_platon_squeeze_void_average_y
_platon_squeeze_void_average_z
_platon_squeeze_void_volume
_platon_squeeze_void_count_electrons
_platon_squeeze_void_content
1 0.250 0.500 -0.080 180 63 ' '
2 0.750 0.500 0.080 180 63 ' '
3 0.679 0.114 0.167 7 0 ' '
4 0.821 0.886 0.167 7 0 ' '
5 0.750 0.000 0.420 180 63 ' '
6 0.679 0.386 0.333 7 0 ' '
7 0.821 0.614 0.333 7 0 ' '
8 0.250 0.000 0.580 180 63 ' '
9 0.179 0.386 0.667 7 0 ' '
10 0.321 0.614 0.667 7 0 ' '
11 0.179 0.114 0.833 7 0 ' '
12 0.321 0.886 0.833 7 0 ' '
